data_7713852
loop_
_publ_author_name
'Zhang, Chao'
'Wang, Tingwei'
'Lu, Zu-Jia'
'Yi, Zhenxin'
'Kuang, Baolong'
'Bu, Shu'
'Xie, Zhiming'
'Li, Yan'
'Wang, Kun'
'Zhang, Jianguo'

_publ_section_title
;
 Optimization of Performance and Sensitivity: Preparation of Two
 Ag(I)-based ECPs by Using Isomeric Ligands
;
_journal_name_full 'Dalton Transactions'
_journal_paper_doi 10.1039/D3DT02429F
_journal_year 2023
_chemical_formula_sum 'C4 H6 Ag Cl N4 O5'
_chemical_formula_weight 333.45
_space_group_IT_number 14
_space_group_name_Hall '-P 2ybc'
_space_group_name_H-M_alt 'P 1 21/c 1'
_symmetry_cell_setting monoclinic
_symmetry_space_group_name_H-M 'P 1 21/c 1'
_atom_sites_solution_hydrogens geom
_atom_sites_solution_primary direct
_atom_sites_solution_secondary difmap
_audit_creation_method SHELXL-97
_audit_update_record
;
2023-07-20 deposited with the CCDC.	2023-08-31 downloaded from the CCDC.
;
_cell_angle_alpha 90.00
_cell_angle_beta 105.020(4)
_cell_angle_gamma 90.00
_cell_formula_units_Z 4
_cell_length_a 7.1250(7)
_cell_length_b 9.8501(9)
_cell_length_c 13.4002(12)
_cell_measurement_reflns_used 2122
_cell_measurement_temperature 293(2)
_cell_measurement_theta_max 28.362
_cell_measurement_theta_min 3.167
_cell_volume 908.32(15)
_computing_structure_refinement 'SHELXL-97 (Sheldrick, 1997)'
_computing_structure_solution 'SHELXS-97 (Sheldrick, 1990)'
_diffrn_ambient_temperature 293(2)
_diffrn_measured_fraction_theta_full 0.986
_diffrn_measured_fraction_theta_max 0.986
_diffrn_measurement_device_type 'CCD area detector'
_diffrn_measurement_method 'phi and omega scans'
_diffrn_radiation_monochromator graphite
_diffrn_radiation_source 'fine-focus sealed tube'
_diffrn_radiation_type MoK\a
_diffrn_radiation_wavelength 0.71073
_diffrn_reflns_av_R_equivalents 0.1155
_diffrn_reflns_av_sigmaI/netI 0.0936
_diffrn_reflns_limit_h_max 3
_diffrn_reflns_limit_h_min -8
_diffrn_reflns_limit_k_max 11
_diffrn_reflns_limit_k_min -11
_diffrn_reflns_limit_l_max 15
_diffrn_reflns_limit_l_min -14
_diffrn_reflns_number 4220
_diffrn_reflns_theta_full 25.02
_diffrn_reflns_theta_max 25.02
_diffrn_reflns_theta_min 2.60
_exptl_absorpt_coefficient_mu 2.523
_exptl_absorpt_correction_T_max 0.8842
_exptl_absorpt_correction_T_min 0.7351
_exptl_absorpt_correction_type multi-scan
_exptl_absorpt_process_details sadabs
_exptl_crystal_colour colourless
_exptl_crystal_density_diffrn 2.438
_exptl_crystal_density_method 'not measured'
_exptl_crystal_description block
_exptl_crystal_F_000 648
_exptl_crystal_size_max 0.13
_exptl_crystal_size_mid 0.07
_exptl_crystal_size_min 0.05
_refine_diff_density_max 1.354
_refine_diff_density_min -1.349
_refine_diff_density_rms 0.244
_refine_ls_extinction_method none
_refine_ls_goodness_of_fit_ref 1.066
_refine_ls_hydrogen_treatment mixed
_refine_ls_matrix_type full
_refine_ls_number_parameters 146
_refine_ls_number_reflns 1579
_refine_ls_number_restraints 61
_refine_ls_restrained_S_all 1.086
_refine_ls_R_factor_all 0.0942
_refine_ls_R_factor_gt 0.0808
_refine_ls_shift/su_max 0.009
_refine_ls_shift/su_mean 0.000
_refine_ls_structure_factor_coef Fsqd
_refine_ls_weighting_details 'calc w=1/[\s^2^(Fo^2^)+(0.1202P)^2^+5.6700P] where P=(Fo^2^+2Fc^2^)/3'
_refine_ls_weighting_scheme calc
_refine_ls_wR_factor_gt 0.2086
_refine_ls_wR_factor_ref 0.2190
_reflns_number_gt 1282
_reflns_number_total 1579
_reflns_threshold_expression >2sigma(I)
_cod_data_source_file d3dt02429f2.cif
_cod_data_source_block 230319e
_cod_depositor_comments
;
The following automatic conversions were performed:

data item '_symmetry_cell_setting' value 'Monoclinic' was changed to
'monoclinic' in accordance with the
/home/data/users/saulius/crontab/automatic-downloads/rss-feeds/RSC/lib/dictionaries/cif_core.dic
dictionary named 'cif_core.dic' version 2.4.2 last updated on
2011-04-26.

Automatic conversion script
Id: cif_fix_values 8170 2020-07-09 18:12:32Z antanas 
;
_cod_original_sg_symbol_H-M P2(1)/c
_cod_database_code 7713852

loop_
_symmetry_equiv_pos_as_xyz
'x, y, z'
'-x, y+1/2, -z+1/2'
'-x, -y, -z'
'x, -y-1/2, z-1/2'

loop_
_atom_site_label
_atom_site_type_symbol
_atom_site_fract_x
_atom_site_fract_y
_atom_site_fract_z
_atom_site_U_iso_or_equiv
_atom_site_adp_type
_atom_site_occupancy
_atom_site_symmetry_multiplicity
_atom_site_calc_flag
_atom_site_refinement_flags
_atom_site_disorder_assembly
_atom_site_disorder_group
Ag4 Ag 0.17849(14) 0.68002(8) 0.39418(7) 0.0490(5) Uani 1 1 d . . .
Cl1 Cl 0.6444(4) 0.0862(3) 0.3693(2) 0.0382(7) Uani 1 1 d U . .
N1 N 0.2131(13) 0.4834(8) 0.4625(7) 0.0343(19) Uani 1 1 d . . .
N2 N 0.2261(15) 0.2665(9) 0.4967(7) 0.046(2) Uani 1 1 d . . .
H2 H 0.2091 0.1803 0.4885 0.055 Uiso 1 1 calc R . .
N3 N -0.0368(13) 0.4180(9) 0.2552(7) 0.038(2) Uani 1 1 d . . .
H3 H -0.0454 0.4965 0.2817 0.046 Uiso 1 1 calc R . .
N4 N -0.1332(14) 0.3940(9) 0.1519(7) 0.038(2) Uani 1 1 d . . .
H4A H -0.0652 0.4338 0.1119 0.046 Uiso 1 1 calc R . .
H4B H -0.2500 0.4350 0.1385 0.046 Uiso 1 1 calc R . .
O1 O 0.0884(14) 0.2027(8) 0.2866(7) 0.050(2) Uani 1 1 d . . .
O2 O 0.8144(11) 0.0305(10) 0.4298(6) 0.062(2) Uani 1 1 d DU A .
O3 O 0.518(3) -0.014(2) 0.3155(14) 0.089(4) Uani 0.655(12) 1 d PU A 1
O4 O 0.554(3) 0.159(2) 0.4409(15) 0.086(4) Uani 0.655(12) 1 d PU A 1
O5 O 0.682(3) 0.1846(18) 0.2969(16) 0.082(4) Uani 0.655(12) 1 d PU A 1
O3' O 0.647(5) 0.043(4) 0.261(3) 0.089(4) Uani 0.345(12) 1 d P A 2
O4' O 0.508(5) 0.049(4) 0.421(3) 0.086(4) Uani 0.345(12) 1 d P A 2
O5' O 0.654(5) 0.220(4) 0.365(3) 0.082(4) Uani 0.345(12) 1 d P A 2
C1 C 0.0715(16) 0.3182(10) 0.3151(9) 0.036(2) Uani 1 1 d . . .
C2 C 0.1691(15) 0.3597(11) 0.4229(8) 0.034(2) Uani 1 1 d . . .
C3 C 0.3140(18) 0.3284(12) 0.5857(9) 0.047(3) Uani 1 1 d . . .
H3A H 0.3687 0.2867 0.6488 0.056 Uiso 1 1 calc R . .
C4 C 0.3077(16) 0.4639(11) 0.5657(8) 0.036(2) Uani 1 1 d . . .
H4 H 0.3582 0.5319 0.6133 0.043 Uiso 1 1 calc R . .

loop_
_atom_site_aniso_label
_atom_site_aniso_U_11
_atom_site_aniso_U_22
_atom_site_aniso_U_33
_atom_site_aniso_U_23
_atom_site_aniso_U_13
_atom_site_aniso_U_12
Ag4 0.0722(8) 0.0259(6) 0.0362(7) 0.0065(3) -0.0086(5) -0.0036(4)
Cl1 0.0394(13) 0.0381(14) 0.0310(13) 0.0002(11) -0.0020(11) -0.0003(11)
N1 0.043(5) 0.028(4) 0.026(4) -0.001(3) -0.002(4) -0.004(4)
N2 0.069(6) 0.023(4) 0.033(5) 0.006(4) -0.007(5) -0.002(4)
N3 0.047(5) 0.028(4) 0.029(5) -0.002(4) -0.008(4) 0.005(4)
N4 0.049(5) 0.031(5) 0.029(4) 0.002(4) 0.001(4) 0.001(4)
O1 0.070(5) 0.030(4) 0.043(5) -0.006(3) -0.002(4) 0.013(4)
O2 0.057(5) 0.075(6) 0.043(4) 0.005(4) -0.009(4) 0.013(4)
O3 0.082(8) 0.086(8) 0.076(8) -0.002(7) -0.024(7) -0.011(7)
O4 0.080(7) 0.097(8) 0.074(7) -0.014(7) 0.007(6) 0.020(7)
O5 0.080(7) 0.078(8) 0.074(8) 0.033(7) -0.006(7) -0.013(6)
O3' 0.082(8) 0.086(8) 0.076(8) -0.002(7) -0.024(7) -0.011(7)
O4' 0.080(7) 0.097(8) 0.074(7) -0.014(7) 0.007(6) 0.020(7)
O5' 0.080(7) 0.078(8) 0.074(8) 0.033(7) -0.006(7) -0.013(6)
C1 0.042(6) 0.026(5) 0.032(6) -0.002(4) -0.002(5) -0.006(4)
C2 0.042(6) 0.035(5) 0.024(5) -0.006(4) 0.006(4) 0.001(4)
C3 0.065(8) 0.040(7) 0.022(5) 0.009(4) -0.013(5) -0.008(5)
C4 0.045(6) 0.027(5) 0.028(5) 0.002(4) -0.002(5) 0.001(4)

loop_
_atom_type_symbol
_atom_type_description
_atom_type_scat_dispersion_real
_atom_type_scat_dispersion_imag
_atom_type_scat_source
C C 0.0033 0.0016 'International Tables Vol C Tables 4.2.6.8 and 6.1.1.4'
H H 0.0000 0.0000 'International Tables Vol C Tables 4.2.6.8 and 6.1.1.4'
N N 0.0061 0.0033 'International Tables Vol C Tables 4.2.6.8 and 6.1.1.4'
O O 0.0106 0.0060 'International Tables Vol C Tables 4.2.6.8 and 6.1.1.4'
Cl Cl 0.1484 0.1585 'International Tables Vol C Tables 4.2.6.8 and 6.1.1.4'
Ag Ag -0.8971 1.1015 'International Tables Vol C Tables 4.2.6.8 and 6.1.1.4'

loop_
_geom_angle_atom_site_label_1
_geom_angle_atom_site_label_2
_geom_angle_atom_site_label_3
_geom_angle
_geom_angle_site_symmetry_1
_geom_angle_site_symmetry_3
_geom_angle_publ_flag
N1 Ag4 N4 170.4(3) . 2 ?
O5' Cl1 O4' 110(2) . . ?
O5' Cl1 O2 112.2(16) . . ?
O4' Cl1 O2 102.9(16) . . ?
O5' Cl1 O3 135.3(17) . . ?
O4' Cl1 O3 68.3(17) . . ?
O2 Cl1 O3 111.6(9) . . ?
O5' Cl1 O5 43.8(17) . . ?
O4' Cl1 O5 142.4(17) . . ?
O2 Cl1 O5 112.0(9) . . ?
O3 Cl1 O5 109.4(12) . . ?
O5' Cl1 O4 65.2(19) . . ?
O4' Cl1 O4 47.1(16) . . ?
O2 Cl1 O4 106.0(9) . . ?
O3 Cl1 O4 110.4(12) . . ?
O5 Cl1 O4 107.4(12) . . ?
O5' Cl1 O3' 103(2) . . ?
O4' Cl1 O3' 126(2) . . ?
O2 Cl1 O3' 102.9(14) . . ?
O3 Cl1 O3' 58.4(15) . . ?
O5 Cl1 O3' 59.7(16) . . ?
O4 Cl1 O3' 151.1(15) . . ?
C2 N1 C4 105.9(9) . . ?
C2 N1 Ag4 132.2(7) . . ?
C4 N1 Ag4 121.8(7) . . ?
C2 N2 C3 109.2(9) . . ?
C2 N2 H2 125.4 . . ?
C3 N2 H2 125.4 . . ?
C1 N3 N4 121.1(8) . . ?
C1 N3 H3 119.5 . . ?
N4 N3 H3 119.5 . . ?
N3 N4 Ag4 116.1(6) . 2_545 ?
N3 N4 H4A 108.3 . . ?
Ag4 N4 H4A 108.3 2_545 . ?
N3 N4 H4B 108.3 . . ?
Ag4 N4 H4B 108.3 2_545 . ?
H4A N4 H4B 107.4 . . ?
O1 C1 N3 124.9(10) . . ?
O1 C1 C2 120.2(10) . . ?
N3 C1 C2 114.9(9) . . ?
N1 C2 N2 109.8(9) . . ?
N1 C2 C1 129.7(10) . . ?
N2 C2 C1 120.5(10) . . ?
N2 C3 C4 106.7(10) . . ?
N2 C3 H3A 126.6 . . ?
C4 C3 H3A 126.6 . . ?
C3 C4 N1 108.3(10) . . ?
C3 C4 H4 125.8 . . ?
N1 C4 H4 125.8 . . ?

loop_
_geom_bond_atom_site_label_1
_geom_bond_atom_site_label_2
_geom_bond_distance
_geom_bond_site_symmetry_2
_geom_bond_publ_flag
Ag4 N1 2.129(8) . ?
Ag4 N4 2.196(9) 2 ?
Cl1 O5' 1.32(4) . ?
Cl1 O4' 1.38(4) . ?
Cl1 O2 1.384(7) . ?
Cl1 O3 1.403(18) . ?
Cl1 O5 1.445(17) . ?
Cl1 O4 1.472(18) . ?
Cl1 O3' 1.52(4) . ?
N1 C2 1.334(14) . ?
N1 C4 1.387(13) . ?
N2 C2 1.333(15) . ?
N2 C3 1.342(15) . ?
N2 H2 0.8600 . ?
N3 C1 1.373(13) . ?
N3 N4 1.397(12) . ?
N3 H3 0.8600 . ?
N4 Ag4 2.196(9) 2_545 ?
N4 H4A 0.9000 . ?
N4 H4B 0.9000 . ?
O1 C1 1.216(12) . ?
C1 C2 1.488(15) . ?
C3 C4 1.360(16) . ?
C3 H3A 0.9300 . ?
C4 H4 0.9300 . ?

loop_
_geom_torsion_atom_site_label_1
_geom_torsion_atom_site_label_2
_geom_torsion_atom_site_label_3
_geom_torsion_atom_site_label_4
_geom_torsion
_geom_torsion_site_symmetry_1
_geom_torsion_site_symmetry_2
_geom_torsion_site_symmetry_3
_geom_torsion_site_symmetry_4
_geom_torsion_publ_flag
N4 Ag4 N1 C2 144.8(18) 2 . . . ?
N4 Ag4 N1 C4 -40(2) 2 . . . ?
C1 N3 N4 Ag4 18.4(12) . . . 2_545 ?
N4 N3 C1 O1 -2.5(17) . . . . ?
N4 N3 C1 C2 178.7(9) . . . . ?
C4 N1 C2 N2 1.9(12) . . . . ?
Ag4 N1 C2 N2 177.6(8) . . . . ?
C4 N1 C2 C1 -178.3(10) . . . . ?
Ag4 N1 C2 C1 -2.7(17) . . . . ?
C3 N2 C2 N1 -1.8(13) . . . . ?
C3 N2 C2 C1 178.4(10) . . . . ?
O1 C1 C2 N1 160.4(11) . . . . ?
N3 C1 C2 N1 -20.7(16) . . . . ?
O1 C1 C2 N2 -19.8(17) . . . . ?
N3 C1 C2 N2 159.0(10) . . . . ?
C2 N2 C3 C4 0.9(14) . . . . ?
N2 C3 C4 N1 0.2(14) . . . . ?
C2 N1 C4 C3 -1.3(12) . . . . ?
Ag4 N1 C4 C3 -177.5(8) . . . . ?
